data_7701128
loop_
_publ_author_name
'Takaya, Jun'
'Hoshino, Mayuko'
'Ueki, Kanako'
'Saito, Narumasa'
'Iwasawa, Nobuharu'

_publ_section_title
;
 Synthesis, structure, and reactivity of pincer-type iridium complexes
 having gallyl- and indyl-metalloligands utilizing
 2,5-bis(6-phosphino-2-pyridyl)pyrrolide as a new scaffold for metal-metal
 bonds.
;
_journal_issue 39
_journal_name_full 'Dalton transactions (Cambridge, England : 2003)'
_journal_page_first 14606
_journal_page_last 14610
_journal_paper_doi 10.1039/c9dt03443a
_journal_volume 48
_journal_year 2019
_chemical_formula_sum 'C26 H36 Cl3 In Ir N3 P2'
_chemical_formula_weight 865.89
_space_group_crystal_system orthorhombic
_space_group_IT_number 19
_space_group_name_Hall 'P 2ac 2ab'
_space_group_name_H-M_alt 'P 21 21 21'
_symmetry_space_group_name_Hall 'P 2ac 2ab'
_symmetry_space_group_name_H-M 'P 21 21 21'
_atom_sites_solution_hydrogens geom
_audit_creation_method SHELXL-2018/3
_audit_update_record
;
2019-09-10 deposited with the CCDC.    2019-09-13 downloaded from the CCDC.
;
_cell_angle_alpha 90
_cell_angle_beta 90
_cell_angle_gamma 90
_cell_formula_units_Z 4
_cell_length_a 11.55730(10)
_cell_length_b 16.21090(10)
_cell_length_c 16.27450(10)
_cell_measurement_reflns_used 9476
_cell_measurement_temperature 123(2)
_cell_measurement_theta_max 73.7150
_cell_measurement_theta_min 3.8140
_cell_volume 3049.10(4)
_computing_cell_refinement 'CrysAlisPro 1.171.40.37a (Rigaku OD, 2019)'
_computing_data_collection 'CrysAlisPro 1.171.40.37a (Rigaku OD, 2019)'
_computing_data_reduction 'CrysAlisPro 1.171.40.37a (Rigaku OD, 2019)'
_computing_molecular_graphics 'Yadokari-XG 2009 (Wakita Nemoto et al., 2009)'
_computing_publication_material 'Yadokari-XG 2009 (Wakita Nemoto et al., 2009)'
_computing_structure_refinement 'SHELXL-2014/7 (Sheldrick, 2014)'
_computing_structure_solution 'SHELXS-97 (Sheldrick, 1990)'
_diffrn_ambient_temperature 123(2)
_diffrn_measured_fraction_theta_full 0.999
_diffrn_measured_fraction_theta_max 0.957
_diffrn_measurement_device_type 'XtaLAB Synergy R, DW system, HyPix'
_diffrn_radiation_type CuK\a
_diffrn_radiation_wavelength 1.54184
_diffrn_reflns_av_R_equivalents 0.0246
_diffrn_reflns_av_unetI/netI 0.0306
_diffrn_reflns_Laue_measured_fraction_full 0.999
_diffrn_reflns_Laue_measured_fraction_max 0.957
_diffrn_reflns_limit_h_max 13
_diffrn_reflns_limit_h_min -4
_diffrn_reflns_limit_k_max 19
_diffrn_reflns_limit_k_min -18
_diffrn_reflns_limit_l_max 20
_diffrn_reflns_limit_l_min -20
_diffrn_reflns_number 9996
_diffrn_reflns_point_group_measured_fraction_full 0.934
_diffrn_reflns_point_group_measured_fraction_max 0.880
_diffrn_reflns_theta_full 67.684
_diffrn_reflns_theta_max 73.879
_diffrn_reflns_theta_min 3.849
_exptl_absorpt_coefficient_mu 17.941
_exptl_absorpt_correction_T_max 1.00000
_exptl_absorpt_correction_T_min 0.57441
_exptl_absorpt_correction_type multi-scan
_exptl_absorpt_process_details
;
CrysAlisPro 1.171.40.37a (Rigaku Oxford Diffraction, 2019)
Empirical absorption correction using spherical harmonics,
 implemented in SCALE3 ABSPACK scaling algorithm.

Rint was 0.06658 before and 0.03993 after correction.
;
_exptl_crystal_colour green
_exptl_crystal_density_diffrn 1.886
_exptl_crystal_description prism
_exptl_crystal_F_000 1680
_exptl_crystal_size_max 0.100
_exptl_crystal_size_mid 0.040
_exptl_crystal_size_min 0.030
_refine_diff_density_max 1.493
_refine_diff_density_min -0.587
_refine_diff_density_rms 0.099
_refine_ls_abs_structure_details
;
 Refined as an inversion twin.
;
_refine_ls_abs_structure_Flack 0.398(8)
_refine_ls_extinction_method none
_refine_ls_goodness_of_fit_ref 1.033
_refine_ls_hydrogen_treatment constr
_refine_ls_matrix_type full
_refine_ls_number_parameters 334
_refine_ls_number_reflns 5442
_refine_ls_number_restraints 0
_refine_ls_restrained_S_all 1.033
_refine_ls_R_factor_all 0.0205
_refine_ls_R_factor_gt 0.0203
_refine_ls_shift/su_max 0.001
_refine_ls_shift/su_mean 0.000
_refine_ls_structure_factor_coef Fsqd
_refine_ls_weighting_details 'w=1/[\s^2^(Fo^2^)+(0.0308P)^2^+1.8631P] where P=(Fo^2^+2Fc^2^)/3'
_refine_ls_weighting_scheme calc
_refine_ls_wR_factor_gt 0.0523
_refine_ls_wR_factor_ref 0.0524
_reflns_Friedel_coverage 0.639
_reflns_Friedel_fraction_full 0.851
_reflns_Friedel_fraction_max 0.782
_reflns_number_gt 5392
_reflns_number_total 5442
_reflns_threshold_expression 'I > 2\s(I)'
_cod_data_source_file c9dt03443a3.cif
_cod_data_source_block 3In_PInPIrCl2
_cod_depositor_comments 'Adding full bibliography for 7701125--7701129.cif.'
_cod_database_code 7701128
_shelx_shelxl_version_number 2018/3
_shelx_space_group_comment
;
The symmetry employed for this shelxl refinement is uniquely defined
by the following loop, which should always be used as a source of
symmetry information in preference to the above space-group names.
They are only intended as comments.
;
_shelx_estimated_absorpt_t_min 0.267
_shelx_estimated_absorpt_t_max 0.615

loop_
_space_group_symop_operation_xyz
'x, y, z'
'-x+1/2, -y, z+1/2'
'x+1/2, -y+1/2, -z'
'-x, y+1/2, -z+1/2'

loop_
_atom_site_label
_atom_site_type_symbol
_atom_site_fract_x
_atom_site_fract_y
_atom_site_fract_z
_atom_site_U_iso_or_equiv
_atom_site_adp_type
_atom_site_occupancy
_atom_site_site_symmetry_order
_atom_site_calc_flag
_atom_site_refinement_flags_posn
_atom_site_refinement_flags_adp
Ir1 Ir 0.44785(2) 0.03546(2) 0.05379(2) 0.01773(7) Uani 1 1 d . .
In1 In 0.52139(3) -0.01559(2) -0.08267(2) 0.01824(9) Uani 1 1 d . .
P1 P 0.64184(11) 0.03541(9) 0.09643(7) 0.0212(2) Uani 1 1 d . .
P2 P 0.26259(11) 0.03074(9) -0.00477(7) 0.0199(2) Uani 1 1 d . .
Cl1 Cl 0.44179(12) 0.17888(8) 0.05824(10) 0.0322(3) Uani 1 1 d . .
Cl2 Cl 0.44280(13) -0.10933(8) 0.07196(7) 0.0275(3) Uani 1 1 d . .
Cl3 Cl 0.57979(12) 0.06605(9) -0.19818(8) 0.0296(3) Uani 1 1 d . .
N1 N 0.6893(4) -0.0713(3) -0.0267(3) 0.0201(9) Uani 1 1 d . .
N2 N 0.5531(5) -0.1307(3) -0.1346(3) 0.0273(10) Uani 1 1 d . .
N3 N 0.3466(4) -0.0785(3) -0.1154(3) 0.0217(9) Uani 1 1 d . .
C1 C 0.7300(4) -0.0471(3) 0.0469(3) 0.0200(10) Uani 1 1 d . .
C2 C 0.8259(5) -0.0863(4) 0.0815(3) 0.0255(11) Uani 1 1 d . .
H1 H 0.856314 -0.068825 0.132813 0.031 Uiso 1 1 calc R U
C3 C 0.8757(5) -0.1514(4) 0.0390(4) 0.0283(12) Uani 1 1 d . .
H2 H 0.943590 -0.176706 0.060130 0.034 Uiso 1 1 calc R U
C4 C 0.8282(5) -0.1800(3) -0.0334(4) 0.0269(12) Uani 1 1 d . .
H3 H 0.860956 -0.225881 -0.061254 0.032 Uiso 1 1 calc R U
C5 C 0.7305(5) -0.1399(3) -0.0647(3) 0.0229(11) Uani 1 1 d . .
C6 C 0.6545(5) -0.1707(3) -0.1308(3) 0.0256(11) Uani 1 1 d . .
C7 C 0.6453(6) -0.2433(4) -0.1767(4) 0.0317(13) Uani 1 1 d . .
H4 H 0.704360 -0.282907 -0.186084 0.038 Uiso 1 1 calc R U
C8 C 0.5305(6) -0.2459(3) -0.2065(3) 0.0315(13) Uani 1 1 d . .
H5 H 0.497361 -0.287793 -0.239925 0.038 Uiso 1 1 calc R U
C9 C 0.4749(5) -0.1749(3) -0.1773(3) 0.0264(12) Uani 1 1 d . .
C10 C 0.3546(6) -0.1488(3) -0.1614(3) 0.0260(12) Uani 1 1 d . .
C11 C 0.2552(6) -0.1945(4) -0.1785(4) 0.0310(13) Uani 1 1 d . .
H6 H 0.258851 -0.241217 -0.213620 0.037 Uiso 1 1 calc R U
C12 C 0.1523(6) -0.1710(4) -0.1441(4) 0.0348(14) Uani 1 1 d . .
H7 H 0.083771 -0.201173 -0.155955 0.042 Uiso 1 1 calc R U
C13 C 0.1475(5) -0.1028(4) -0.0914(4) 0.0313(12) Uani 1 1 d . .
H8 H 0.077050 -0.087788 -0.065367 0.038 Uiso 1 1 calc R U
C14 C 0.2468(5) -0.0577(3) -0.0781(3) 0.0244(11) Uani 1 1 d . .
C15 C 0.7247(5) 0.1303(4) 0.0728(4) 0.0315(13) Uani 1 1 d . .
H9 H 0.680946 0.177635 0.096934 0.038 Uiso 1 1 calc R U
C16 C 0.8460(6) 0.1320(4) 0.1099(5) 0.0393(16) Uani 1 1 d . .
H10 H 0.889597 0.083746 0.091087 0.059 Uiso 1 1 calc R U
H11 H 0.840330 0.131015 0.170008 0.059 Uiso 1 1 calc R U
H12 H 0.885895 0.182420 0.092544 0.059 Uiso 1 1 calc R U
C17 C 0.7296(6) 0.1441(4) -0.0203(4) 0.0359(14) Uani 1 1 d . .
H13 H 0.777015 0.192779 -0.032122 0.054 Uiso 1 1 calc R U
H14 H 0.651119 0.152738 -0.041369 0.054 Uiso 1 1 calc R U
H15 H 0.763799 0.095622 -0.046809 0.054 Uiso 1 1 calc R U
C18 C 0.6622(5) 0.0189(5) 0.2077(3) 0.0348(14) Uani 1 1 d . .
H16 H 0.746616 0.022987 0.220475 0.042 Uiso 1 1 calc R U
C19 C 0.6186(6) -0.0655(5) 0.2359(4) 0.0428(18) Uani 1 1 d . .
H17 H 0.632469 -0.071772 0.294997 0.064 Uiso 1 1 calc R U
H18 H 0.659822 -0.108904 0.205979 0.064 Uiso 1 1 calc R U
H19 H 0.535433 -0.069898 0.224872 0.064 Uiso 1 1 calc R U
C20 C 0.5991(7) 0.0879(6) 0.2532(4) 0.052(2) Uani 1 1 d . .
H20 H 0.517009 0.087232 0.238050 0.078 Uiso 1 1 calc R U
H21 H 0.632984 0.141168 0.238067 0.078 Uiso 1 1 calc R U
H22 H 0.606737 0.079487 0.312547 0.078 Uiso 1 1 calc R U
C21 C 0.2156(5) 0.1211(3) -0.0661(3) 0.0263(11) Uani 1 1 d . .
H23 H 0.220607 0.170202 -0.028994 0.032 Uiso 1 1 calc R U
C22 C 0.0905(5) 0.1161(4) -0.0955(4) 0.0355(14) Uani 1 1 d . .
H24 H 0.072234 0.164933 -0.128529 0.053 Uiso 1 1 calc R U
H25 H 0.038679 0.113819 -0.047849 0.053 Uiso 1 1 calc R U
H26 H 0.080187 0.066377 -0.128889 0.053 Uiso 1 1 calc R U
C23 C 0.2982(6) 0.1372(4) -0.1373(4) 0.0324(14) Uani 1 1 d . .
H27 H 0.298260 0.089492 -0.174364 0.049 Uiso 1 1 calc R U
H28 H 0.376542 0.146000 -0.115961 0.049 Uiso 1 1 calc R U
H29 H 0.273060 0.186318 -0.167500 0.049 Uiso 1 1 calc R U
C24 C 0.1448(5) 0.0182(4) 0.0709(3) 0.0284(12) Uani 1 1 d . .
H30 H 0.069745 0.015347 0.040470 0.034 Uiso 1 1 calc R U
C25 C 0.1582(7) -0.0607(5) 0.1212(4) 0.048(2) Uani 1 1 d . .
H31 H 0.231355 -0.058825 0.151625 0.073 Uiso 1 1 calc R U
H32 H 0.158321 -0.108431 0.084261 0.073 Uiso 1 1 calc R U
H33 H 0.093689 -0.065398 0.159928 0.073 Uiso 1 1 calc R U
C26 C 0.1429(6) 0.0945(5) 0.1258(4) 0.0447(18) Uani 1 1 d . .
H34 H 0.080012 0.089421 0.165911 0.067 Uiso 1 1 calc R U
H35 H 0.130445 0.143722 0.092011 0.067 Uiso 1 1 calc R U
H36 H 0.216896 0.099280 0.154787 0.067 Uiso 1 1 calc R U

loop_
_atom_site_aniso_label
_atom_site_aniso_U_11
_atom_site_aniso_U_22
_atom_site_aniso_U_33
_atom_site_aniso_U_23
_atom_site_aniso_U_13
_atom_site_aniso_U_12
Ir1 0.01851(11) 0.01982(11) 0.01487(9) -0.00226(8) -0.00071(7) -0.00016(8)
In1 0.02387(17) 0.01617(15) 0.01468(14) -0.00073(11) -0.00016(12) 0.00035(12)
P1 0.0189(6) 0.0270(6) 0.0177(6) -0.0054(6) -0.0008(5) 0.0010(6)
P2 0.0204(6) 0.0231(6) 0.0162(5) -0.0004(5) -0.0010(4) -0.0003(5)
Cl1 0.0276(6) 0.0207(5) 0.0484(7) -0.0093(5) -0.0072(7) 0.0038(5)
Cl2 0.0349(7) 0.0218(6) 0.0259(6) 0.0057(4) -0.0042(5) -0.0049(5)
Cl3 0.0354(7) 0.0303(6) 0.0231(6) 0.0082(5) 0.0088(5) 0.0076(5)
N1 0.024(2) 0.0164(19) 0.0193(19) 0.0021(16) 0.0005(17) 0.0018(17)
N2 0.037(3) 0.021(2) 0.024(2) -0.0060(17) -0.004(2) 0.002(2)
N3 0.025(2) 0.022(2) 0.0182(19) 0.0030(17) -0.0060(18) -0.005(2)
C1 0.024(2) 0.021(2) 0.015(2) 0.0030(19) 0.004(2) -0.002(2)
C2 0.021(3) 0.035(3) 0.020(2) 0.002(2) 0.001(2) 0.002(2)
C3 0.025(3) 0.032(3) 0.028(3) 0.009(2) 0.005(2) 0.004(2)
C4 0.032(3) 0.019(2) 0.030(3) 0.001(2) 0.005(2) 0.009(2)
C5 0.028(3) 0.018(2) 0.023(3) 0.001(2) 0.007(2) 0.003(2)
C6 0.036(3) 0.019(2) 0.021(2) 0.000(2) 0.006(2) 0.004(2)
C7 0.045(3) 0.022(3) 0.028(3) -0.006(2) 0.008(3) 0.002(3)
C8 0.048(4) 0.024(3) 0.023(2) -0.007(2) 0.007(3) -0.009(3)
C9 0.040(3) 0.021(2) 0.017(2) -0.0035(19) -0.005(2) -0.007(2)
C10 0.042(3) 0.017(2) 0.018(2) -0.0013(19) -0.005(2) -0.004(2)
C11 0.043(4) 0.022(3) 0.028(3) -0.003(2) -0.012(3) -0.006(3)
C12 0.039(3) 0.029(3) 0.037(3) 0.006(3) -0.013(3) -0.011(3)
C13 0.028(3) 0.030(3) 0.036(3) 0.004(3) -0.005(3) -0.005(3)
C14 0.028(3) 0.026(3) 0.019(2) 0.008(2) -0.007(2) -0.003(2)
C15 0.030(3) 0.027(3) 0.037(3) -0.012(2) 0.001(3) 0.000(2)
C16 0.025(3) 0.035(3) 0.058(4) -0.016(3) -0.001(3) -0.003(3)
C17 0.040(4) 0.021(3) 0.047(4) 0.002(3) 0.004(3) -0.009(3)
C18 0.024(3) 0.062(4) 0.018(2) -0.010(3) -0.005(2) 0.004(3)
C19 0.031(3) 0.079(5) 0.018(3) 0.013(3) -0.002(2) 0.002(3)
C20 0.039(4) 0.089(6) 0.027(3) -0.027(4) -0.001(3) 0.014(4)
C21 0.032(3) 0.023(3) 0.023(3) -0.002(2) -0.002(2) 0.006(2)
C22 0.034(3) 0.034(3) 0.038(3) 0.002(3) -0.013(3) 0.005(3)
C23 0.041(4) 0.030(3) 0.026(3) 0.009(2) 0.001(3) 0.011(3)
C24 0.019(2) 0.044(3) 0.022(2) 0.000(2) 0.0018(19) -0.009(2)
C25 0.040(4) 0.075(6) 0.031(3) 0.022(3) 0.002(3) -0.010(4)
C26 0.030(3) 0.075(5) 0.029(3) -0.021(3) 0.006(3) -0.006(4)

loop_
_atom_type_symbol
_atom_type_description
_atom_type_scat_dispersion_real
_atom_type_scat_dispersion_imag
_atom_type_scat_source
C C 0.0181 0.0091 'International Tables Vol C Tables 4.2.6.8 and 6.1.1.4'
H H 0.0000 0.0000 'International Tables Vol C Tables 4.2.6.8 and 6.1.1.4'
Cl Cl 0.3639 0.7018 'International Tables Vol C Tables 4.2.6.8 and 6.1.1.4'
In In 0.0822 5.0449 'International Tables Vol C Tables 4.2.6.8 and 6.1.1.4'
Ir Ir -4.7710 6.5667 'International Tables Vol C Tables 4.2.6.8 and 6.1.1.4'
N N 0.0311 0.0180 'International Tables Vol C Tables 4.2.6.8 and 6.1.1.4'
P P 0.2955 0.4335 'International Tables Vol C Tables 4.2.6.8 and 6.1.1.4'

loop_
_geom_angle_atom_site_label_1
_geom_angle_atom_site_label_2
_geom_angle_atom_site_label_3
_geom_angle
Cl1 Ir1 P2 91.02(5)
Cl1 Ir1 P1 91.14(5)
P2 Ir1 P1 172.95(4)
Cl1 Ir1 Cl2 170.50(5)
P2 Ir1 Cl2 89.76(5)
P1 Ir1 Cl2 89.21(5)
Cl1 Ir1 In1 111.47(4)
P2 Ir1 In1 86.50(3)
P1 Ir1 In1 86.46(3)
Cl2 Ir1 In1 78.02(3)
N2 In1 N3 70.54(19)
N2 In1 N1 70.36(18)
N3 In1 N1 130.14(16)
N2 In1 Cl3 97.30(14)
N3 In1 Cl3 107.89(11)
N1 In1 Cl3 106.65(12)
N2 In1 Ir1 135.44(13)
N3 In1 Ir1 93.03(11)
N1 In1 Ir1 93.68(11)
Cl3 In1 Ir1 127.27(4)
C18 P1 C15 105.0(3)
C18 P1 C1 104.5(3)
C15 P1 C1 102.9(3)
C18 P1 Ir1 114.32(19)
C15 P1 Ir1 115.6(2)
C1 P1 Ir1 113.23(17)
C24 P2 C21 103.3(3)
C24 P2 C14 105.6(3)
C21 P2 C14 103.5(2)
C24 P2 Ir1 113.93(18)
C21 P2 Ir1 117.4(2)
C14 P2 Ir1 111.89(18)
C1 N1 C5 121.4(5)
C1 N1 In1 121.8(4)
C5 N1 In1 115.6(4)
C6 N2 C9 110.7(5)
C6 N2 In1 124.6(4)
C9 N2 In1 124.6(4)
C14 N3 C10 120.9(5)
C14 N3 In1 122.1(4)
C10 N3 In1 115.6(4)
N1 C1 C2 120.3(5)
N1 C1 P1 113.8(4)
C2 C1 P1 125.9(4)
C3 C2 C1 118.4(5)
C3 C2 H1 120.8
C1 C2 H1 120.8
C4 C3 C2 121.1(5)
C4 C3 H2 119.5
C2 C3 H2 119.5
C3 C4 C5 118.4(5)
C3 C4 H3 120.8
C5 C4 H3 120.8
N1 C5 C4 119.9(5)
N1 C5 C6 113.6(5)
C4 C5 C6 126.0(5)
N2 C6 C7 108.3(6)
N2 C6 C5 113.0(5)
C7 C6 C5 136.1(6)
C6 C7 C8 106.3(5)
C6 C7 H4 126.8
C8 C7 H4 126.8
C9 C8 C7 106.8(5)
C9 C8 H5 126.6
C7 C8 H5 126.6
N2 C9 C8 107.7(5)
N2 C9 C10 113.0(5)
C8 C9 C10 136.6(5)
N3 C10 C11 119.7(6)
N3 C10 C9 113.5(5)
C11 C10 C9 126.1(5)
C12 C11 C10 119.2(6)
C12 C11 H6 120.4
C10 C11 H6 120.4
C11 C12 C13 120.2(6)
C11 C12 H7 119.9
C13 C12 H7 119.9
C14 C13 C12 118.9(6)
C14 C13 H8 120.6
C12 C13 H8 120.6
N3 C14 C13 120.7(5)
N3 C14 P2 113.3(4)
C13 C14 P2 125.9(5)
C16 C15 C17 110.8(6)
C16 C15 P1 114.1(5)
C17 C15 P1 110.2(4)
C16 C15 H9 107.1
C17 C15 H9 107.1
P1 C15 H9 107.1
C15 C16 H10 109.5
C15 C16 H11 109.5
H10 C16 H11 109.5
C15 C16 H12 109.5
H10 C16 H12 109.5
H11 C16 H12 109.5
C15 C17 H13 109.5
C15 C17 H14 109.5
H13 C17 H14 109.5
C15 C17 H15 109.5
H13 C17 H15 109.5
H14 C17 H15 109.5
C20 C18 C19 110.7(6)
C20 C18 P1 108.0(5)
C19 C18 P1 112.5(4)
C20 C18 H16 108.5
C19 C18 H16 108.5
P1 C18 H16 108.5
C18 C19 H17 109.5
C18 C19 H18 109.5
H17 C19 H18 109.5
C18 C19 H19 109.5
H17 C19 H19 109.5
H18 C19 H19 109.5
C18 C20 H20 109.5
C18 C20 H21 109.5
H20 C20 H21 109.5
C18 C20 H22 109.5
H20 C20 H22 109.5
H21 C20 H22 109.5
C22 C21 C23 111.4(5)
C22 C21 P2 113.9(4)
C23 C21 P2 111.1(4)
C22 C21 H23 106.7
C23 C21 H23 106.7
P2 C21 H23 106.7
C21 C22 H24 109.5
C21 C22 H25 109.5
H24 C22 H25 109.5
C21 C22 H26 109.5
H24 C22 H26 109.5
H25 C22 H26 109.5
C21 C23 H27 109.5
C21 C23 H28 109.5
H27 C23 H28 109.5
C21 C23 H29 109.5
H27 C23 H29 109.5
H28 C23 H29 109.5
C25 C24 C26 111.5(6)
C25 C24 P2 112.0(5)
C26 C24 P2 108.2(4)
C25 C24 H30 108.3
C26 C24 H30 108.3
P2 C24 H30 108.3
C24 C25 H31 109.5
C24 C25 H32 109.5
H31 C25 H32 109.5
C24 C25 H33 109.5
H31 C25 H33 109.5
H32 C25 H33 109.5
C24 C26 H34 109.5
C24 C26 H35 109.5
H34 C26 H35 109.5
C24 C26 H36 109.5
H34 C26 H36 109.5
H35 C26 H36 109.5

loop_
_geom_bond_atom_site_label_1
_geom_bond_atom_site_label_2
_geom_bond_distance
Ir1 Cl1 2.3271(12)
Ir1 P2 2.3449(12)
Ir1 P1 2.3469(12)
Ir1 Cl2 2.3666(12)
Ir1 In1 2.5177(4)
In1 N2 2.081(4)
In1 N3 2.325(5)
In1 N1 2.326(5)
In1 Cl3 2.3961(12)
P1 C18 1.846(6)
P1 C15 1.852(6)
P1 C1 1.865(5)
P2 C24 1.847(5)
P2 C21 1.854(6)
P2 C14 1.875(6)
N1 C1 1.345(7)
N1 C5 1.358(7)
N2 C6 1.341(8)
N2 C9 1.346(7)
N3 C14 1.346(8)
N3 C10 1.368(7)
C1 C2 1.396(8)
C2 C3 1.385(8)
C2 H1 0.9500
C3 C4 1.380(9)
C3 H2 0.9500
C4 C5 1.399(8)
C4 H3 0.9500
C5 C6 1.476(8)
C6 C7 1.399(8)
C7 C8 1.413(10)
C7 H4 0.9500
C8 C9 1.402(8)
C8 H5 0.9500
C9 C10 1.476(9)
C10 C11 1.394(9)
C11 C12 1.369(10)
C11 H6 0.9500
C12 C13 1.401(9)
C12 H7 0.9500
C13 C14 1.377(8)
C13 H8 0.9500
C15 C16 1.527(9)
C15 C17 1.532(9)
C15 H9 1.0000
C16 H10 0.9800
C16 H11 0.9800
C16 H12 0.9800
C17 H13 0.9800
C17 H14 0.9800
C17 H15 0.9800
C18 C20 1.525(10)
C18 C19 1.529(11)
C18 H16 1.0000
C19 H17 0.9800
C19 H18 0.9800
C19 H19 0.9800
C20 H20 0.9800
C20 H21 0.9800
C20 H22 0.9800
C21 C22 1.525(8)
C21 C23 1.525(8)
C21 H23 1.0000
C22 H24 0.9800
C22 H25 0.9800
C22 H26 0.9800
C23 H27 0.9800
C23 H28 0.9800
C23 H29 0.9800
C24 C25 1.526(9)
C24 C26 1.526(9)
C24 H30 1.0000
C25 H31 0.9800
C25 H32 0.9800
C25 H33 0.9800
C26 H34 0.9800
C26 H35 0.9800
C26 H36 0.9800

loop_
_geom_torsion_atom_site_label_1
_geom_torsion_atom_site_label_2
_geom_torsion_atom_site_label_3
_geom_torsion_atom_site_label_4
_geom_torsion
C5 N1 C1 C2 7.9(8)
In1 N1 C1 C2 175.0(4)
C5 N1 C1 P1 -168.5(4)
In1 N1 C1 P1 -1.4(5)
C18 P1 C1 N1 151.0(4)
C15 P1 C1 N1 -99.6(4)
Ir1 P1 C1 N1 25.9(4)
C18 P1 C1 C2 -25.2(5)
C15 P1 C1 C2 84.2(5)
Ir1 P1 C1 C2 -150.3(4)
N1 C1 C2 C3 -1.4(8)
P1 C1 C2 C3 174.6(4)
C1 C2 C3 C4 -3.6(8)
C2 C3 C4 C5 2.2(8)
C1 N1 C5 C4 -9.3(8)
In1 N1 C5 C4 -177.2(4)
C1 N1 C5 C6 162.8(5)
In1 N1 C5 C6 -5.0(6)
C3 C4 C5 N1 4.1(8)
C3 C4 C5 C6 -167.0(5)
C9 N2 C6 C7 3.1(7)
In1 N2 C6 C7 -176.3(4)
C9 N2 C6 C5 -161.7(5)
In1 N2 C6 C5 18.9(7)
N1 C5 C6 N2 -7.1(7)
C4 C5 C6 N2 164.5(5)
N1 C5 C6 C7 -166.1(6)
C4 C5 C6 C7 5.5(11)
N2 C6 C7 C8 -1.8(7)
C5 C6 C7 C8 157.8(6)
C6 C7 C8 C9 -0.1(6)
C6 N2 C9 C8 -3.2(7)
In1 N2 C9 C8 176.3(4)
C6 N2 C9 C10 161.3(5)
In1 N2 C9 C10 -19.2(6)
C7 C8 C9 N2 1.9(6)
C7 C8 C9 C10 -157.1(6)
C14 N3 C10 C11 8.0(8)
In1 N3 C10 C11 174.9(4)
C14 N3 C10 C9 -163.1(5)
In1 N3 C10 C9 3.8(6)
N2 C9 C10 N3 8.1(7)
C8 C9 C10 N3 166.4(6)
N2 C9 C10 C11 -162.3(5)
C8 C9 C10 C11 -4.0(10)
N3 C10 C11 C12 -4.5(8)
C9 C10 C11 C12 165.4(6)
C10 C11 C12 C13 -0.9(9)
C11 C12 C13 C14 3.0(9)
C10 N3 C14 C13 -5.9(8)
In1 N3 C14 C13 -172.0(4)
C10 N3 C14 P2 170.4(4)
In1 N3 C14 P2 4.3(5)
C12 C13 C14 N3 0.4(9)
C12 C13 C14 P2 -175.4(4)
C24 P2 C14 N3 -154.5(4)
C21 P2 C14 N3 97.3(4)
Ir1 P2 C14 N3 -30.0(4)
C24 P2 C14 C13 21.6(6)
C21 P2 C14 C13 -86.6(5)
Ir1 P2 C14 C13 146.0(5)
C18 P1 C15 C16 46.4(5)
C1 P1 C15 C16 -62.7(5)
Ir1 P1 C15 C16 173.4(4)
C18 P1 C15 C17 171.8(4)
C1 P1 C15 C17 62.7(5)
Ir1 P1 C15 C17 -61.3(5)
C15 P1 C18 C20 68.3(5)
C1 P1 C18 C20 176.2(5)
Ir1 P1 C18 C20 -59.4(6)
C15 P1 C18 C19 -169.3(4)
C1 P1 C18 C19 -61.4(5)
Ir1 P1 C18 C19 62.9(5)
C24 P2 C21 C22 -48.6(5)
C14 P2 C21 C22 61.3(5)
Ir1 P2 C21 C22 -174.9(4)
C24 P2 C21 C23 -175.3(4)
C14 P2 C21 C23 -65.4(5)
Ir1 P2 C21 C23 58.4(5)
C21 P2 C24 C25 172.4(5)
C14 P2 C24 C25 64.1(5)
Ir1 P2 C24 C25 -59.1(5)
C21 P2 C24 C26 -64.3(5)
C14 P2 C24 C26 -172.6(4)
Ir1 P2 C24 C26 64.2(5)
